data_1556826
loop_
_publ_author_name
'Sanjuan-Szklarz, W Fabiola'
'Hoser, Anna A.'
'Gutmann, Matthias'
'Madsen, Anders \/Ostergaard'
'Wo\'zniak, Krzysztof'

_publ_section_title
;
 Yes, one can obtain better quality structures from routine X-ray data
 collection.
;
_journal_issue 'Pt 1'
_journal_name_full IUCrJ
_journal_page_first 61
_journal_page_last 70
_journal_paper_doi 10.1107/S2052252515020941
_journal_volume 3
_journal_year 2016
_chemical_formula_sum 'C20 H14'
_chemical_formula_weight 254.33
_chemical_name_systematic
; 
 triptycene 
;
_space_group_IT_number 19
_space_group_name_Hall 'P 2ac 2ab'
_space_group_name_H-M_alt 'P 21 21 21'
_symmetry_cell_setting orthorhombic
_symmetry_space_group_name_H-M 'P 21 21 21'
_atom_sites_solution_hydrogens geom
_atom_sites_solution_primary direct
_atom_sites_solution_secondary difmap
_audit_creation_date 2008-07-30T15:42
_audit_creation_method SHELXL-97
_audit_update_record ' 2008-07-30T15:42  Initial CIF as created by GSAS2CIF'
_cell_angle_alpha 90.00
_cell_angle_beta 90.00
_cell_angle_gamma 90.00
_cell_formula_units_Z 4
_cell_length_a 8.1019(13)
_cell_length_b 8.1922(13)
_cell_length_c 20.442(3)
_cell_measurement_temperature 100(2)
_cell_volume 1356.8(4)
_computing_structure_refinement 'SHELXL-97 (Sheldrick, 1997)'
_computing_structure_solution 'SHELXS-97 (Sheldrick, 1990)'
_diffrn_ambient_temperature 100(2)
_diffrn_measured_fraction_theta_full 0.308
_diffrn_measured_fraction_theta_max 0.308
_diffrn_measurement_device '1-cirle goniometer'
_diffrn_measurement_device_type '11 neutro detectors'
_diffrn_measurement_method \p-scans
_diffrn_radiation_probe neutron
_diffrn_radiation_source 'ISIS neutro spallation source'
_diffrn_radiation_type Mo-K\a
_diffrn_reflns_av_R_equivalents 0.0000
_diffrn_reflns_av_sigmaI/netI 0.1093
_diffrn_reflns_limit_h_max 6
_diffrn_reflns_limit_h_min -16
_diffrn_reflns_limit_k_max 21
_diffrn_reflns_limit_k_min -20
_diffrn_reflns_limit_l_max 49
_diffrn_reflns_limit_l_min -56
_diffrn_reflns_number 27163
_diffrn_reflns_theta_full 84.39
_diffrn_reflns_theta_max 84.39
_diffrn_reflns_theta_min 8.92
_exptl_absorpt_coefficient_mu 0.141
_exptl_absorpt_correction_T_max 0.7653
_exptl_absorpt_correction_T_min 0.3977
_exptl_crystal_density_diffrn 1.245
_exptl_crystal_density_method 'not measured'
_exptl_crystal_F_000 322
_exptl_crystal_size_max 8.00
_exptl_crystal_size_mid 2.00
_exptl_crystal_size_min 2.00
_refine_diff_density_max 2.608
_refine_diff_density_min -1.426
_refine_diff_density_rms 0.344
_refine_ls_abs_structure_details 'Flack H D (1983), Acta Cryst. A39, 876-881'
_refine_ls_abs_structure_Flack 0(10)
_refine_ls_extinction_coef 0.00927(12)
_refine_ls_extinction_expression Fc^*^=kFc[1+0.001xFc^2^\l^3^/sin(2\q)]^-1/4^
_refine_ls_extinction_method SHELXL
_refine_ls_goodness_of_fit_all 2.62
_refine_ls_goodness_of_fit_ref 1.075
_refine_ls_hydrogen_treatment refall
_refine_ls_matrix_type full
_refine_ls_number_parameters 308
_refine_ls_number_reflns 27163
_refine_ls_number_restraints 0
_refine_ls_restrained_S_all 1.075
_refine_ls_R_factor_all 0.0726
_refine_ls_R_factor_gt 0.0672
_refine_ls_shift/su_max 0.001
_refine_ls_shift/su_mean 0.000
_refine_ls_structure_factor_coef Fsqd
_refine_ls_weighting_details 'calc w=1/[\s^2^(Fo^2^)+(0.1000P)^2^+0.0000P] where P=(Fo^2^+2Fc^2^)/3'
_refine_ls_weighting_scheme calc
_refine_ls_wR_factor_gt 0.1557
_refine_ls_wR_factor_ref 0.1616
_reflns_number_gt 24898
_reflns_number_total 27163
_reflns_threshold_expression >2sigma(I)
_cod_data_source_file fc5011.cif
_cod_data_source_block T_N_100
_cod_original_sg_symbol_H-M P212121
_cod_database_code 1556826

loop_
_symmetry_equiv_pos_as_xyz
'x, y, z'
'-x+1/2, -y, z+1/2'
'x+1/2, -y+1/2, -z'
'-x, y+1/2, -z+1/2'

loop_
_atom_site_label
_atom_site_type_symbol
_atom_site_fract_x
_atom_site_fract_y
_atom_site_fract_z
_atom_site_U_iso_or_equiv
_atom_site_adp_type
_atom_site_occupancy
_atom_site_symmetry_multiplicity
_atom_site_calc_flag
C1 C 0.43240(12) 0.88555(8) 0.17454(4) 0.00886(14) Uani 1 1 d
H1 H 0.5107(3) 0.7977(2) 0.20048(9) 0.0234(4) Uani 1 1 d
C3 C 0.31863(13) 0.98252(8) 0.22006(4) 0.00931(14) Uani 1 1 d
C8 C 0.21833(12) 1.09603(8) 0.18683(4) 0.00840(14) Uani 1 1 d
C2 C 0.24566(12) 1.09443(8) 0.11282(4) 0.00762(13) Uani 1 1 d
H2 H 0.1673(3) 1.1827(2) 0.08715(9) 0.0202(4) Uani 1 1 d
C7 C 0.10575(13) 1.19162(9) 0.22120(4) 0.01146(15) Uani 1 1 d
H7 H 0.0275(3) 1.2797(3) 0.19593(11) 0.0268(5) Uani 1 1 d
C20 C 0.42955(12) 1.12480(8) 0.10243(4) 0.00775(13) Uani 1 1 d
C4 C 0.30734(14) 0.96513(9) 0.28756(4) 0.01199(16) Uani 1 1 d
H4 H 0.3829(3) 0.8759(3) 0.31301(10) 0.0284(5) Uani 1 1 d
C14 C 0.21539(12) 0.91785(8) 0.09177(4) 0.00802(14) Uani 1 1 d
C9 C 0.31613(13) 0.80511(8) 0.12512(4) 0.00900(14) Uani 1 1 d
C16 C 0.70120(13) 1.02599(10) 0.13267(4) 0.01153(15) Uani 1 1 d
H16 H 0.7797(3) 0.9406(3) 0.15882(12) 0.0293(5) Uani 1 1 d
C18 C 0.67119(13) 1.26069(9) 0.06081(4) 0.01070(15) Uani 1 1 d
H18 H 0.7279(3) 1.3580(3) 0.03180(10) 0.0273(5) Uani 1 1 d
C13 C 0.10056(14) 0.86427(9) 0.04588(4) 0.01106(15) Uani 1 1 d
H13 H 0.0215(3) 0.9495(2) 0.02008(11) 0.0280(5) Uani 1 1 d
C12 C 0.08581(14) 0.69637(10) 0.03307(4) 0.01395(17) Uani 1 1 d
H12 H -0.0035(4) 0.6534(3) -0.00277(12) 0.0346(6) Uani 1 1 d
C15 C 0.53030(12) 1.01306(9) 0.13615(4) 0.00894(14) Uani 1 1 d
C19 C 0.49916(12) 1.24801(9) 0.06449(4) 0.00862(14) Uani 1 1 d
H19 H 0.4199(3) 1.3344(2) 0.03841(10) 0.0234(4) Uani 1 1 d
C17 C 0.77106(13) 1.15071(10) 0.09470(4) 0.01191(16) Uani 1 1 d
H17 H 0.9055(3) 1.1629(3) 0.09220(12) 0.0308(5) Uani 1 1 d
C10 C 0.30156(14) 0.63873(9) 0.11269(4) 0.01276(16) Uani 1 1 d
H10 H 0.3799(4) 0.5516(2) 0.13872(12) 0.0308(5) Uani 1 1 d
C6 C 0.09321(14) 1.17292(10) 0.28929(4) 0.01407(17) Uani 1 1 d
H6 H 0.0041(4) 1.2452(3) 0.31635(12) 0.0335(6) Uani 1 1 d
C11 C 0.18545(14) 0.58488(9) 0.06637(4) 0.01490(17) Uani 1 1 d
H11 H 0.1728(4) 0.4552(2) 0.05604(13) 0.0355(6) Uani 1 1 d
C5 C 0.19352(15) 1.06113(10) 0.32217(4) 0.01485(18) Uani 1 1 d
H5 H 0.1838(4) 1.0486(3) 0.37516(10) 0.0343(6) Uani 1 1 d

loop_
_atom_site_aniso_label
_atom_site_aniso_U_11
_atom_site_aniso_U_22
_atom_site_aniso_U_33
_atom_site_aniso_U_23
_atom_site_aniso_U_13
_atom_site_aniso_U_12
C1 0.0064(4) 0.0095(2) 0.0107(3) 0.0015(2) -0.0009(3) 0.0025(2)
H1 0.0234(12) 0.0209(7) 0.0258(8) 0.0056(6) -0.0060(8) 0.0064(7)
C3 0.0095(5) 0.0100(2) 0.0084(2) 0.00053(19) 0.0001(3) 0.0008(3)
C8 0.0058(4) 0.0088(2) 0.0106(3) -0.00059(19) 0.0004(3) 0.0018(2)
C2 0.0045(4) 0.0082(2) 0.0102(2) 0.00062(19) -0.0003(2) 0.0011(2)
H2 0.0151(10) 0.0195(6) 0.0259(8) 0.0041(5) -0.0045(7) 0.0053(6)
C7 0.0080(5) 0.0119(3) 0.0145(3) -0.0033(2) 0.0021(3) 0.0016(3)
H7 0.0204(13) 0.0289(8) 0.0310(9) 0.0000(7) -0.0018(9) 0.0107(8)
C20 0.0043(4) 0.0090(2) 0.0099(3) 0.00104(19) -0.0006(3) 0.0009(2)
C4 0.0123(5) 0.0140(3) 0.0097(3) 0.0009(2) 0.0003(3) -0.0006(3)
H4 0.0294(15) 0.0320(9) 0.0237(8) 0.0078(6) -0.0036(9) 0.0057(9)
C14 0.0060(4) 0.0082(2) 0.0098(3) -0.00007(19) -0.0007(3) 0.0008(2)
C9 0.0084(4) 0.0079(2) 0.0107(3) -0.00011(19) -0.0001(3) 0.0018(2)
C16 0.0057(4) 0.0144(3) 0.0145(3) 0.0008(2) -0.0008(3) 0.0030(3)
H16 0.0203(14) 0.0307(9) 0.0371(11) 0.0094(7) -0.0039(10) 0.0078(8)
C18 0.0076(5) 0.0137(3) 0.0108(3) -0.0006(2) 0.0014(3) -0.0013(3)
H18 0.0226(13) 0.0298(8) 0.0296(9) 0.0090(7) 0.0036(9) -0.0073(8)
C13 0.0085(5) 0.0119(3) 0.0128(3) -0.0012(2) -0.0026(3) -0.0003(3)
H13 0.0255(14) 0.0268(8) 0.0317(10) 0.0023(7) -0.0117(9) 0.0027(8)
C12 0.0130(5) 0.0132(3) 0.0157(3) -0.0044(2) -0.0020(3) -0.0015(3)
H12 0.0348(16) 0.0340(10) 0.0350(11) -0.0095(8) -0.0140(11) -0.0061(10)
C15 0.0056(4) 0.0104(2) 0.0108(3) 0.0007(2) -0.0006(3) 0.0020(2)
C19 0.0055(4) 0.0105(2) 0.0099(3) 0.0006(2) 0.0000(3) 0.0004(2)
H19 0.0151(11) 0.0250(7) 0.0300(9) 0.0100(6) -0.0022(8) 0.0025(7)
C17 0.0038(5) 0.0169(3) 0.0150(3) -0.0009(2) 0.0010(3) 0.0006(3)
H17 0.0062(11) 0.0431(11) 0.0430(12) 0.0045(9) 0.0015(10) -0.0013(8)
C10 0.0132(5) 0.0084(2) 0.0168(3) -0.0011(2) 0.0000(3) 0.0020(3)
H10 0.0342(15) 0.0186(7) 0.0397(11) 0.0017(7) -0.0109(11) 0.0074(8)
C6 0.0119(5) 0.0156(3) 0.0147(3) -0.0049(2) 0.0051(3) -0.0004(3)
H6 0.0317(16) 0.0375(10) 0.0313(10) -0.0089(8) 0.0133(10) 0.0075(10)
C11 0.0157(5) 0.0097(2) 0.0194(3) -0.0045(2) -0.0002(4) 0.0007(3)
H11 0.0411(17) 0.0164(7) 0.0490(13) -0.0100(7) -0.0103(12) 0.0000(8)
C5 0.0161(5) 0.0175(3) 0.0110(3) -0.0018(2) 0.0029(3) -0.0013(3)
H5 0.0428(18) 0.0421(11) 0.0179(8) -0.0002(7) 0.0055(10) 0.0004(11)

loop_
_atom_type_symbol
_atom_type_description
_atom_type_scat_dispersion_real
_atom_type_scat_dispersion_imag
_atom_type_scat_source
C C 0.0000 0.0000 'International Tables Vol C Tables 4.2.6.8 and 6.1.1.4'
H H 0.0000 0.0000 'International Tables Vol C Tables 4.2.6.8 and 6.1.1.4'

loop_
_geom_angle_atom_site_label_1
_geom_angle_atom_site_label_2
_geom_angle_atom_site_label_3
_geom_angle
C15 C1 C9 105.95(6)
C15 C1 C3 105.65(6)
C9 C1 C3 104.71(8)
C15 C1 H1 113.38(15)
C9 C1 H1 113.14(12)
C3 C1 H1 113.25(13)
C4 C3 C8 120.54(8)
C4 C3 C1 126.11(8)
C8 C3 C1 113.35(6)
C7 C8 C3 120.37(7)
C7 C8 C2 126.79(7)
C3 C8 C2 112.81(7)
C20 C2 C14 105.77(7)
C20 C2 C8 106.12(7)
C14 C2 C8 105.27(6)
C20 C2 H2 113.06(13)
C14 C2 H2 113.36(12)
C8 C2 H2 112.58(12)
C8 C7 C6 119.09(8)
C8 C7 H7 120.94(14)
C6 C7 H7 119.97(14)
C19 C20 C15 120.63(9)
C19 C20 C2 126.26(7)
C15 C20 C2 113.10(7)
C3 C4 C5 119.09(8)
C3 C4 H4 120.48(15)
C5 C4 H4 120.41(14)
C13 C14 C9 120.44(7)
C13 C14 C2 126.52(7)
C9 C14 C2 113.03(7)
C10 C9 C14 120.31(8)
C10 C9 C1 126.48(8)
C14 C9 C1 113.19(6)
C15 C16 C17 119.05(8)
C15 C16 H16 120.61(16)
C17 C16 H16 120.33(18)
C17 C18 C19 120.19(8)
C17 C18 H18 119.73(17)
C19 C18 H18 120.07(16)
C14 C13 C12 119.40(8)
C14 C13 H13 121.29(13)
C12 C13 H13 119.30(14)
C11 C12 C13 120.03(8)
C11 C12 H12 120.06(15)
C13 C12 H12 119.91(16)
C16 C15 C20 120.21(8)
C16 C15 C1 126.52(7)
C20 C15 C1 113.27(8)
C20 C19 C18 119.15(8)
C20 C19 H19 120.18(15)
C18 C19 H19 120.66(14)
C18 C17 C16 120.75(9)
C18 C17 H17 119.66(14)
C16 C17 H17 119.58(14)
C9 C10 C11 119.15(8)
C9 C10 H10 120.09(15)
C11 C10 H10 120.76(14)
C5 C6 C7 120.43(9)
C5 C6 H6 119.97(16)
C7 C6 H6 119.60(16)
C12 C11 C10 120.67(7)
C12 C11 H11 119.30(17)
C10 C11 H11 120.03(17)
C6 C5 C4 120.47(8)
C6 C5 H5 119.85(18)
C4 C5 H5 119.67(18)

loop_
_geom_bond_atom_site_label_1
_geom_bond_atom_site_label_2
_geom_bond_distance
C1 C15 1.5285(12)
C1 C9 1.5305(12)
C1 C3 1.5319(12)
C1 H1 1.096(2)
C3 C4 1.3902(11)
C3 C8 1.4094(11)
C8 C7 1.3924(12)
C8 C2 1.5291(11)
C2 C20 1.5253(13)
C2 C14 1.5290(10)
C2 H2 1.096(2)
C7 C6 1.4040(12)
C7 H7 1.091(2)
C20 C19 1.3923(11)
C20 C15 1.4069(11)
C4 C5 1.4034(13)
C4 H4 1.086(2)
C14 C13 1.3921(12)
C14 C9 1.4086(11)
C9 C10 1.3915(10)
C16 C15 1.3904(15)
C16 C17 1.4024(12)
C16 H16 1.086(2)
C18 C17 1.3951(12)
C18 C19 1.3996(14)
C18 H18 1.094(2)
C13 C12 1.4053(11)
C13 H13 1.084(2)
C12 C11 1.3960(13)
C12 H12 1.088(3)
C19 H19 1.094(2)
C17 H17 1.095(3)
C10 C11 1.4058(14)
C10 H10 1.094(2)
C6 C5 1.3968(14)
C6 H6 1.085(3)
C11 H11 1.088(2)
C5 H5 1.091(2)
